data_2236718
loop_
_publ_author_name
'Wu, Di'
'Shen, Li-Xia'
'Niu, Yun-Yin'
'Ng, Seik Weng'

_publ_section_title
;
 2,3,3-Trimethyl-1-[4-(2,3,3-trimethyl-3<i>H</i>-indol-1-ium-1-yl)butyl]-3<i>H</i>-indol-1-ium
 diiodide
;
_journal_coeditor_code XU5603
_journal_issue 9
_journal_name_full 'Acta Crystallographica Section E'
_journal_page_first o2714
_journal_paper_doi 10.1107/S1600536812035234
_journal_volume 68
_journal_year 2012
_chemical_formula_iupac 'C26 H34 N2 2+, 2I -'
_chemical_formula_moiety 'C26 H34 N2 2+, 2(I -)'
_chemical_formula_sum 'C26 H34 I2 N2'
_chemical_formula_weight 628.35
_chemical_name_systematic
;
2,3,3-Trimethyl-1-[4-(2,3,3-trimethyl-3<i>H</i>-indol-1-ium-1-yl)butyl]-
3<i>H</i>-indol-1-ium diiodide
;
_space_group_IT_number 14
_symmetry_cell_setting monoclinic
_symmetry_space_group_name_Hall '-P 2ybc'
_symmetry_space_group_name_H-M 'P 1 21/c 1'
_atom_sites_solution_hydrogens geom
_atom_sites_solution_primary direct
_atom_sites_solution_secondary difmap
_audit_creation_method SHELXL-97
_cell_angle_alpha 90.00
_cell_angle_beta 113.011(2)
_cell_angle_gamma 90.00
_cell_formula_units_Z 2
_cell_length_a 13.9414(14)
_cell_length_b 7.6013(8)
_cell_length_c 13.8261(15)
_cell_measurement_reflns_used 3950
_cell_measurement_temperature 293(2)
_cell_measurement_theta_max 28.2679
_cell_measurement_theta_min 2.9657
_cell_volume 1348.6(2)
_computing_cell_refinement 'SAINT (Bruker, 2005)'
_computing_data_collection 'APEX2 (Bruker, 2005)'
_computing_data_reduction 'SAINT (Bruker, 2005)'
_computing_molecular_graphics 'X-SEED (Barbour, 2001)'
_computing_publication_material 'publCIF (Westrip, 2010)'
_computing_structure_refinement 'SHELXL97 (Sheldrick, 2008)'
_computing_structure_solution 'SHELXS97 (Sheldrick, 2008)'
_diffrn_ambient_temperature 293(2)
_diffrn_measured_fraction_theta_full 0.995
_diffrn_measured_fraction_theta_max 0.995
_diffrn_measurement_device_type 'Bruker SMART APEX'
_diffrn_measurement_method '\w scans'
_diffrn_radiation_monochromator graphite
_diffrn_radiation_source 'fine-focus sealed tube'
_diffrn_radiation_type MoK\a
_diffrn_radiation_wavelength 0.71073
_diffrn_reflns_av_R_equivalents 0.0170
_diffrn_reflns_av_sigmaI/netI 0.0182
_diffrn_reflns_limit_h_max 17
_diffrn_reflns_limit_h_min -13
_diffrn_reflns_limit_k_max 9
_diffrn_reflns_limit_k_min -8
_diffrn_reflns_limit_l_max 14
_diffrn_reflns_limit_l_min -17
_diffrn_reflns_number 8426
_diffrn_reflns_theta_full 27.49
_diffrn_reflns_theta_max 27.49
_diffrn_reflns_theta_min 2.97
_diffrn_standards_decay_% 0
_diffrn_standards_interval_count 0
_diffrn_standards_interval_time 0
_diffrn_standards_number 0
_exptl_absorpt_coefficient_mu 2.346
_exptl_absorpt_correction_T_max 0.5916
_exptl_absorpt_correction_T_min 0.4940
_exptl_absorpt_correction_type multi-scan
_exptl_absorpt_process_details '(SADABS; Sheldrick, 1996)'
_exptl_crystal_colour colorless
_exptl_crystal_density_diffrn 1.547
_exptl_crystal_density_method 'not measured'
_exptl_crystal_description prism
_exptl_crystal_F_000 620
_exptl_crystal_size_max 0.35
_exptl_crystal_size_mid 0.30
_exptl_crystal_size_min 0.25
_refine_diff_density_max 0.942
_refine_diff_density_min -0.367
_refine_ls_extinction_method none
_refine_ls_goodness_of_fit_ref 1.039
_refine_ls_hydrogen_treatment constr
_refine_ls_matrix_type full
_refine_ls_number_parameters 146
_refine_ls_number_reflns 3077
_refine_ls_number_restraints 0
_refine_ls_restrained_S_all 1.039
_refine_ls_R_factor_all 0.0328
_refine_ls_R_factor_gt 0.0268
_refine_ls_shift/su_max 0.001
_refine_ls_shift/su_mean 0.000
_refine_ls_structure_factor_coef Fsqd
_refine_ls_weighting_details 'calc w=1/[\s^2^(Fo^2^)+(0.0519P)^2^+0.3658P] where P=(Fo^2^+2Fc^2^)/3'
_refine_ls_weighting_scheme calc
_refine_ls_wR_factor_gt 0.0824
_refine_ls_wR_factor_ref 0.0870
_reflns_number_gt 2602
_reflns_number_total 3077
_reflns_threshold_expression I>2\s(I)
_cod_data_source_file xu5603.cif
_cod_data_source_block I
_cod_original_sg_symbol_H-M 'P 21/c'
_cod_database_code 2236718
_cod_database_fobs_code 2236718

loop_
_symmetry_equiv_pos_as_xyz
'x, y, z'
'-x, y+1/2, -z+1/2'
'-x, -y, -z'
'x, -y-1/2, z-1/2'

loop_
_atom_site_type_symbol
_atom_site_label
_atom_site_fract_x
_atom_site_fract_y
_atom_site_fract_z
_atom_site_U_iso_or_equiv
_atom_site_adp_type
_atom_site_calc_flag
_atom_site_refinement_flags
_atom_site_occupancy
_atom_site_symmetry_multiplicity
_atom_site_disorder_assembly
_atom_site_disorder_group
I I1 0.3111(2) 0.6289(3) 0.77695(19) 0.0536(2) Uani d P 0.50 1 A 1
I I1' 0.3220(2) 0.6038(3) 0.7930(2) 0.0800(6) Uani d P 0.50 1 B 2
N N2 0.31190(14) 0.3641(2) 0.55053(14) 0.0382(4) Uani d . 1 1 . .
C C1 0.3943(2) 0.1407(5) 0.6859(3) 0.0789(11) Uani d . 1 1 . .
H H1A 0.3772 0.0208 0.6943 0.118 Uiso calc R 1 1 . .
H H1B 0.4081 0.2039 0.7501 0.118 Uiso calc R 1 1 . .
H H1C 0.4550 0.1435 0.6693 0.118 Uiso calc R 1 1 . .
C C2 0.30596(17) 0.2235(3) 0.59984(18) 0.0437(5) Uani d . 1 1 . .
C C3 0.19566(18) 0.1564(3) 0.56180(19) 0.0398(5) Uani d . 1 1 . .
C C4 0.1613(2) 0.1429(3) 0.6543(2) 0.0514(6) Uani d . 1 1 . .
H H4A 0.1669 0.2562 0.6867 0.077 Uiso calc R 1 1 . .
H H4B 0.2051 0.0604 0.7049 0.077 Uiso calc R 1 1 . .
H H4C 0.0902 0.1035 0.6292 0.077 Uiso calc R 1 1 . .
C C5 0.1875(3) -0.0238(4) 0.5086(2) 0.0621(7) Uani d . 1 1 . .
H H5A 0.2092 -0.0131 0.4510 0.093 Uiso calc R 1 1 . .
H H5B 0.1166 -0.0640 0.4830 0.093 Uiso calc R 1 1 . .
H H5C 0.2316 -0.1067 0.5586 0.093 Uiso calc R 1 1 . .
C C6 0.13926(16) 0.2961(3) 0.48332(16) 0.0358(4) Uani d . 1 1 . .
C C7 0.03506(19) 0.3190(3) 0.4208(2) 0.0484(5) Uani d . 1 1 . .
H H7 -0.0147 0.2402 0.4239 0.058 Uiso calc R 1 1 . .
C C8 0.0064(2) 0.4603(4) 0.3539(2) 0.0585(7) Uani d . 1 1 . .
H H8 -0.0635 0.4773 0.3112 0.070 Uiso calc R 1 1 . .
C C9 0.0803(3) 0.5787(4) 0.3488(2) 0.0585(7) Uani d . 1 1 . .
H H9 0.0590 0.6731 0.3025 0.070 Uiso calc R 1 1 . .
C C10 0.1846(2) 0.5586(3) 0.41111(19) 0.0475(5) Uani d . 1 1 . .
H H10 0.2345 0.6375 0.4084 0.057 Uiso calc R 1 1 . .
C C11 0.21086(17) 0.4165(3) 0.47728(16) 0.0352(4) Uani d . 1 1 . .
C C12 0.40689(18) 0.4695(4) 0.56978(19) 0.0491(6) Uani d . 1 1 . .
H H12 0.4593 0.4384 0.6380 0.059 Uiso calc R 1 1 . .
H H12B 0.3904 0.5931 0.5719 0.059 Uiso calc R 1 1 . .
C C13 0.45182(18) 0.4435(3) 0.48771(18) 0.0435(5) Uani d . 1 1 . .
H H13 0.4001 0.4747 0.4191 0.052 Uiso calc R 1 1 . .
H H13B 0.4699 0.3206 0.4858 0.052 Uiso calc R 1 1 . .

loop_
_atom_site_aniso_label
_atom_site_aniso_U_11
_atom_site_aniso_U_22
_atom_site_aniso_U_33
_atom_site_aniso_U_12
_atom_site_aniso_U_13
_atom_site_aniso_U_23
I1 0.0481(5) 0.0585(3) 0.0626(3) -0.0023(3) 0.0307(3) -0.0126(3)
I1' 0.0531(7) 0.0987(14) 0.1030(14) -0.0154(8) 0.0466(9) -0.0430(8)
N2 0.0294(9) 0.0511(10) 0.0395(9) -0.0101(7) 0.0193(7) -0.0044(7)
C1 0.0413(16) 0.107(3) 0.083(2) 0.0150(15) 0.0190(15) 0.0413(18)
C2 0.0320(11) 0.0575(14) 0.0466(12) 0.0011(9) 0.0206(9) 0.0075(10)
C3 0.0342(11) 0.0396(11) 0.0514(12) -0.0026(8) 0.0230(9) 0.0066(9)
C4 0.0516(15) 0.0559(14) 0.0590(15) -0.0019(11) 0.0348(12) 0.0082(11)
C5 0.0748(19) 0.0467(14) 0.0763(19) 0.0018(13) 0.0420(16) -0.0007(13)
C6 0.0317(10) 0.0376(10) 0.0406(10) -0.0031(8) 0.0168(8) -0.0027(8)
C7 0.0343(12) 0.0543(13) 0.0556(14) -0.0054(10) 0.0166(10) -0.0083(11)
C8 0.0460(15) 0.0679(17) 0.0498(14) 0.0172(13) 0.0058(11) -0.0049(12)
C9 0.075(2) 0.0531(14) 0.0478(14) 0.0189(13) 0.0246(13) 0.0090(11)
C10 0.0623(15) 0.0396(11) 0.0493(12) -0.0011(11) 0.0313(11) 0.0025(10)
C11 0.0354(11) 0.0383(10) 0.0365(10) -0.0052(8) 0.0191(8) -0.0036(8)
C12 0.0368(12) 0.0683(16) 0.0487(12) -0.0237(11) 0.0237(10) -0.0136(11)
C13 0.0343(11) 0.0568(13) 0.0459(12) -0.0135(10) 0.0226(9) -0.0053(10)

loop_
_atom_type_symbol
_atom_type_description
_atom_type_scat_dispersion_real
_atom_type_scat_dispersion_imag
_atom_type_scat_source
C C 0.0033 0.0016 'International Tables Vol C Tables 4.2.6.8 and 6.1.1.4'
H H 0.0000 0.0000 'International Tables Vol C Tables 4.2.6.8 and 6.1.1.4'
N N 0.0061 0.0033 'International Tables Vol C Tables 4.2.6.8 and 6.1.1.4'
I I -0.4742 1.8119 'International Tables Vol C Tables 4.2.6.8 and 6.1.1.4'

loop_
_geom_angle_atom_site_label_1
_geom_angle_atom_site_label_2
_geom_angle_atom_site_label_3
_geom_angle_site_symmetry_1
_geom_angle_site_symmetry_3
_geom_angle
C2 N2 C11 . . 110.85(18)
C2 N2 C12 . . 126.3(2)
C11 N2 C12 . . 122.67(19)
C2 C1 H1A . . 109.5
C2 C1 H1B . . 109.5
H1A C1 H1B . . 109.5
C2 C1 H1C . . 109.5
H1A C1 H1C . . 109.5
H1B C1 H1C . . 109.5
N2 C2 C1 . . 125.0(2)
N2 C2 C3 . . 111.39(19)
C1 C2 C3 . . 123.5(2)
C6 C3 C2 . . 100.79(17)
C6 C3 C4 . . 113.8(2)
C2 C3 C4 . . 109.9(2)
C6 C3 C5 . . 111.4(2)
C2 C3 C5 . . 110.1(2)
C4 C3 C5 . . 110.5(2)
C3 C4 H4A . . 109.5
C3 C4 H4B . . 109.5
H4A C4 H4B . . 109.5
C3 C4 H4C . . 109.5
H4A C4 H4C . . 109.5
H4B C4 H4C . . 109.5
C3 C5 H5A . . 109.5
C3 C5 H5B . . 109.5
H5A C5 H5B . . 109.5
C3 C5 H5C . . 109.5
H5A C5 H5C . . 109.5
H5B C5 H5C . . 109.5
C11 C6 C7 . . 119.1(2)
C11 C6 C3 . . 109.00(19)
C7 C6 C3 . . 131.9(2)
C8 C7 C6 . . 118.6(2)
C8 C7 H7 . . 120.7
C6 C7 H7 . . 120.7
C7 C8 C9 . . 121.0(2)
C7 C8 H8 . . 119.5
C9 C8 H8 . . 119.5
C10 C9 C8 . . 121.2(2)
C10 C9 H9 . . 119.4
C8 C9 H9 . . 119.4
C11 C10 C9 . . 116.5(2)
C11 C10 H10 . . 121.8
C9 C10 H10 . . 121.8
C10 C11 C6 . . 123.5(2)
C10 C11 N2 . . 128.6(2)
C6 C11 N2 . . 107.90(18)
N2 C12 C13 . . 113.52(18)
N2 C12 H12 . . 108.9
C13 C12 H12 . . 108.9
N2 C12 H12B . . 108.9
C13 C12 H12B . . 108.9
H12 C12 H12B . . 107.7
C12 C13 C13 . 3_666 110.4(2)
C12 C13 H13 . . 109.6
C13 C13 H13 3_666 . 109.6
C12 C13 H13B . . 109.6
C13 C13 H13B 3_666 . 109.6
H13 C13 H13B . . 108.1

loop_
_geom_bond_atom_site_label_1
_geom_bond_atom_site_label_2
_geom_bond_site_symmetry_2
_geom_bond_distance
N2 C2 . 1.287(3)
N2 C11 . 1.433(3)
N2 C12 . 1.480(3)
C1 C2 . 1.478(4)
C1 H1A . 0.9600
C1 H1B . 0.9600
C1 H1C . 0.9600
C2 C3 . 1.507(3)
C3 C6 . 1.502(3)
C3 C4 . 1.535(3)
C3 C5 . 1.538(4)
C4 H4A . 0.9600
C4 H4B . 0.9600
C4 H4C . 0.9600
C5 H5A . 0.9600
C5 H5B . 0.9600
C5 H5C . 0.9600
C6 C11 . 1.381(3)
C6 C7 . 1.381(3)
C7 C8 . 1.371(4)
C7 H7 . 0.9300
C8 C9 . 1.390(4)
C8 H8 . 0.9300
C9 C10 . 1.378(4)
C9 H9 . 0.9300
C10 C11 . 1.370(3)
C10 H10 . 0.9300
C12 C13 . 1.508(3)
C12 H12 . 0.9700
C12 H12B . 0.9700
C13 C13 3_666 1.517(4)
C13 H13 . 0.9700
C13 H13B . 0.9700

loop_
_geom_torsion_atom_site_label_1
_geom_torsion_atom_site_label_2
_geom_torsion_atom_site_label_3
_geom_torsion_atom_site_label_4
_geom_torsion_site_symmetry_4
_geom_torsion
C11 N2 C2 C1 . -175.6(3)
C12 N2 C2 C1 . -0.1(4)
C11 N2 C2 C3 . 2.1(3)
C12 N2 C2 C3 . 177.6(2)
N2 C2 C3 C6 . -2.7(3)
C1 C2 C3 C6 . 175.0(3)
N2 C2 C3 C4 . -123.1(2)
C1 C2 C3 C4 . 54.6(3)
N2 C2 C3 C5 . 114.9(2)
C1 C2 C3 C5 . -67.3(3)
C2 C3 C6 C11 . 2.4(2)
C4 C3 C6 C11 . 120.0(2)
C5 C3 C6 C11 . -114.4(2)
C2 C3 C6 C7 . -178.3(2)
C4 C3 C6 C7 . -60.7(3)
C5 C3 C6 C7 . 65.0(3)
C11 C6 C7 C8 . 0.6(4)
C3 C6 C7 C8 . -178.7(2)
C6 C7 C8 C9 . -0.1(4)
C7 C8 C9 C10 . -0.4(4)
C8 C9 C10 C11 . 0.2(4)
C9 C10 C11 C6 . 0.3(4)
C9 C10 C11 N2 . -179.6(2)
C7 C6 C11 C10 . -0.7(3)
C3 C6 C11 C10 . 178.7(2)
C7 C6 C11 N2 . 179.17(19)
C3 C6 C11 N2 . -1.4(2)
C2 N2 C11 C10 . 179.5(2)
C12 N2 C11 C10 . 3.7(3)
C2 N2 C11 C6 . -0.4(3)
C12 N2 C11 C6 . -176.17(19)
C2 N2 C12 C13 . 104.5(3)
C11 N2 C12 C13 . -80.5(3)
N2 C12 C13 C13 3_666 179.6(3)
